data_4113432
loop_
_publ_author_name
'Raid E. Haddad'
'St\'ephanie Gazeau'
'Jacques P\'ecaut'
'Jean-Claude Marchon'
'Craig J. Medforth'
'John A. Shelnutt'

_publ_section_title
;
 Origin of the Red Shifts in the Optical Absorption Bands of Nonplanar
 Tetraalkylporphyrins
;
_journal_name_full 'Journal of the American Chemical Society'
_journal_page_first 1253
_journal_page_last 1268
_journal_paper_doi 10.1021/ja0280933
_journal_volume 125
_journal_year 2003
_chemical_formula_sum 'C60.5 H74.75 N4.25 Ni O9'
_chemical_formula_weight 1064.21
_chemical_name_systematic
;
 ?
;
_space_group_IT_number 4
_symmetry_cell_setting monoclinic
_symmetry_space_group_name_Hall 'P 2yb'
_symmetry_space_group_name_H-M 'P 1 21 1'
_atom_sites_solution_hydrogens geom
_atom_sites_solution_primary direct
_atom_sites_solution_secondary difmap
_audit_creation_method SHELXL-97
_cell_angle_alpha 90.00
_cell_angle_beta 110.3270(10)
_cell_angle_gamma 90.00
_cell_formula_units_Z 4
_cell_length_a 16.8288(8)
_cell_length_b 19.5869(9)
_cell_length_c 20.0979(9)
_cell_measurement_temperature 193(2)
_cell_volume 6212.2(5)
_computing_cell_refinement 'Bruker SMART'
_computing_data_collection 'Bruker SMART'
_computing_data_reduction 'Bruker SHELXTL'
_computing_molecular_graphics 'Bruker SHELXTL'
_computing_publication_material 'Bruker SHELXTL'
_computing_structure_refinement 'SHELXL-97 (Sheldrick, 1997)'
_computing_structure_solution 'SHELXS-97 (Sheldrick, 1990)'
_diffrn_ambient_temperature 193(2)
_diffrn_measured_fraction_theta_full 0.720
_diffrn_measured_fraction_theta_max 0.720
_diffrn_measurement_device_type 'CCD area detector'
_diffrn_measurement_method 'phi and omega scans'
_diffrn_radiation_monochromator graphite
_diffrn_radiation_source 'fine-focus sealed tube'
_diffrn_radiation_type MoK\a
_diffrn_radiation_wavelength 0.71073
_diffrn_reflns_av_R_equivalents 0.0490
_diffrn_reflns_av_sigmaI/netI 0.0903
_diffrn_reflns_limit_h_max 22
_diffrn_reflns_limit_h_min -14
_diffrn_reflns_limit_k_max 18
_diffrn_reflns_limit_k_min -26
_diffrn_reflns_limit_l_max 24
_diffrn_reflns_limit_l_min -20
_diffrn_reflns_number 24730
_diffrn_reflns_theta_full 29.63
_diffrn_reflns_theta_max 29.63
_diffrn_reflns_theta_min 1.66
_exptl_absorpt_coefficient_mu 0.366
_exptl_absorpt_correction_type none
_exptl_crystal_density_diffrn 1.138
_exptl_crystal_F_000 2270
_exptl_crystal_size_max 0.08
_exptl_crystal_size_mid 0.4
_exptl_crystal_size_min 0.4
_refine_diff_density_max 0.812
_refine_diff_density_min -0.655
_refine_diff_density_rms 0.138
_refine_ls_abs_structure_details 'Flack H D (1983), Acta Cryst. A39, 876-881'
_refine_ls_abs_structure_Flack 0.017(13)
_refine_ls_extinction_method none
_refine_ls_goodness_of_fit_ref 1.057
_refine_ls_hydrogen_treatment mixed
_refine_ls_matrix_type full
_refine_ls_number_parameters 1392
_refine_ls_number_reflns 17805
_refine_ls_number_restraints 1
_refine_ls_restrained_S_all 1.057
_refine_ls_R_factor_all 0.0954
_refine_ls_R_factor_gt 0.0637
_refine_ls_shift/su_max 0.124
_refine_ls_shift/su_mean 0.004
_refine_ls_structure_factor_coef Fsqd
_refine_ls_weighting_details 'calc w=1/[\s^2^(Fo^2^)+(0.1000P)^2^+0.0000P] where P=(Fo^2^+2Fc^2^)/3'
_refine_ls_weighting_scheme calc
_refine_ls_wR_factor_gt 0.1649
_refine_ls_wR_factor_ref 0.1772
_reflns_number_gt 12196
_reflns_number_total 17805
_reflns_threshold_expression >2sigma(I)
_cod_data_source_file ja0280933_s2_3.cif
_cod_data_source_block NiB8P_monoclinic
_cod_original_formula_sum 'C60.50 H74.75 N4.25 Ni O9'
_cod_database_code 4113432

loop_
_symmetry_equiv_pos_as_xyz
'x, y, z'
'-x, y+1/2, -z'

loop_
_atom_site_label
_atom_site_type_symbol
_atom_site_fract_x
_atom_site_fract_y
_atom_site_fract_z
_atom_site_U_iso_or_equiv
_atom_site_adp_type
_atom_site_occupancy
_atom_site_symmetry_multiplicity
_atom_site_calc_flag
_atom_site_refinement_flags
_atom_site_disorder_assembly
_atom_site_disorder_group
Ni1 Ni 0.25714(4) 0.05691(4) 0.92544(4) 0.0244(2) Uani 1 1 d . . .
O21 O 0.1778(3) 0.3069(3) 0.9998(3) 0.0539(15) Uani 1 1 d . . .
O22 O 0.0481(3) 0.3255(2) 1.0061(3) 0.0400(13) Uani 1 1 d . . .
O41 O 0.2000(3) -0.1215(3) 0.7371(4) 0.0632(16) Uani 1 1 d . . .
O42 O 0.2934(3) -0.1648(3) 0.6923(3) 0.0559(16) Uani 1 1 d . . .
O61 O 0.5925(3) 0.0684(3) 0.9396(3) 0.0577(16) Uani 1 1 d . . .
O62 O 0.6532(2) -0.0295(3) 0.9190(3) 0.0448(14) Uani 1 1 d . . .
O81 O 0.0220(2) -0.0357(2) 0.9900(3) 0.0319(11) Uani 1 1 d . . .
O82 O -0.0558(2) -0.0175(2) 1.0611(3) 0.0358(12) Uani 1 1 d . . .
N1 N 0.1774(2) 0.0952(2) 0.9626(3) 0.0211(12) Uani 1 1 d . . .
N2 N 0.2009(2) 0.1016(2) 0.8356(3) 0.0232(12) Uani 1 1 d . . .
N3 N 0.3363(3) 0.0161(3) 0.8880(3) 0.0273(13) Uani 1 1 d . . .
N4 N 0.3152(3) 0.0151(3) 1.0151(3) 0.0261(12) Uani 1 1 d . . .
C1 C 0.1590(3) 0.0718(3) 1.0200(3) 0.0214(14) Uani 1 1 d . . .
C2 C 0.0909(3) 0.1127(3) 1.0291(4) 0.0260(15) Uani 1 1 d . . .
H2 H 0.0649 0.1065 1.0637 0.031 Uiso 1 1 calc R . .
C3 C 0.0729(3) 0.1606(3) 0.9788(4) 0.0291(16) Uani 1 1 d . . .
H3 H 0.0322 0.1959 0.9725 0.035 Uiso 1 1 calc R . .
C4 C 0.1239(3) 0.1505(3) 0.9360(4) 0.0208(14) Uani 1 1 d . . .
C5 C 0.1162(3) 0.1845(3) 0.8748(4) 0.0246(15) Uani 1 1 d . . .
C6 C 0.1495(3) 0.1576(3) 0.8251(4) 0.0260(15) Uani 1 1 d . . .
C7 C 0.1250(4) 0.1781(3) 0.7532(4) 0.0343(17) Uani 1 1 d . . .
H7 H 0.0918 0.2169 0.7324 0.041 Uiso 1 1 calc R . .
C8 C 0.1577(4) 0.1321(3) 0.7199(4) 0.0341(17) Uani 1 1 d . . .
H8 H 0.1502 0.1319 0.6708 0.041 Uiso 1 1 calc R . .
C9 C 0.2057(3) 0.0837(3) 0.7716(4) 0.0259(15) Uani 1 1 d . . .
C10 C 0.2567(3) 0.0328(3) 0.7593(4) 0.0280(16) Uani 1 1 d . . .
C11 C 0.3229(3) 0.0040(3) 0.8171(4) 0.0312(17) Uani 1 1 d . . .
C12 C 0.3905(3) -0.0358(3) 0.8101(4) 0.0336(17) Uani 1 1 d . . .
H12 H 0.3947 -0.0530 0.7673 0.040 Uiso 1 1 calc R . .
C13 C 0.4464(3) -0.0442(3) 0.8752(4) 0.0348(17) Uani 1 1 d . . .
H13 H 0.4992 -0.0672 0.8870 0.042 Uiso 1 1 calc R . .
C14 C 0.4132(3) -0.0129(3) 0.9243(4) 0.0279(16) Uani 1 1 d . . .
C15 C 0.4474(3) -0.0162(3) 0.9977(4) 0.0351(18) Uani 1 1 d . . .
C16 C 0.3971(3) -0.0070(3) 1.0395(4) 0.0326(16) Uani 1 1 d . . .
C17 C 0.4185(4) -0.0325(4) 1.1105(4) 0.046(2) Uani 1 1 d . . .
H17 H 0.4724 -0.0488 1.1401 0.055 Uiso 1 1 calc R . .
C18 C 0.3465(4) -0.0290(4) 1.1274(5) 0.047(2) Uani 1 1 d . . .
H18 H 0.3398 -0.0438 1.1702 0.057 Uiso 1 1 calc R . .
C19 C 0.2835(3) 0.0016(3) 1.0675(4) 0.0346(18) Uani 1 1 d . . .
C20 C 0.2046(3) 0.0225(3) 1.0697(4) 0.0272(15) Uani 1 1 d . . .
C21 C 0.0577(3) 0.2450(3) 0.8508(4) 0.0262(15) Uani 1 1 d . . .
H21 H 0.0018 0.2320 0.8149 0.031 Uiso 1 1 calc R . .
C22 C 0.0861(4) 0.3137(3) 0.8369(4) 0.0290(15) Uani 1 1 d . . .
C23 C 0.1781(4) 0.3290(4) 0.8544(5) 0.051(2) Uani 1 1 d . . .
H23A H 0.2114 0.3035 0.8969 0.076 Uiso 1 1 calc R . .
H23B H 0.1879 0.3781 0.8632 0.076 Uiso 1 1 calc R . .
H23C H 0.1955 0.3156 0.8145 0.076 Uiso 1 1 calc R . .
C24 C 0.0280(5) 0.3518(4) 0.7723(4) 0.051(2) Uani 1 1 d . . .
H24A H -0.0311 0.3397 0.7645 0.076 Uiso 1 1 calc R . .
H24B H 0.0419 0.3391 0.7305 0.076 Uiso 1 1 calc R . .
H24C H 0.0357 0.4011 0.7803 0.076 Uiso 1 1 calc R . .
C25 C 0.0507(4) 0.3052(3) 0.8957(4) 0.0352(18) Uani 1 1 d . . .
H25 H -0.0086 0.3227 0.8829 0.042 Uiso 1 1 calc R . .
C26 C 0.1006(4) 0.3119(3) 0.9723(4) 0.0370(18) Uani 1 1 d . . .
C27 C 0.0834(4) 0.3277(4) 1.0849(4) 0.045(2) Uani 1 1 d . . .
H27A H 0.1250 0.2905 1.1033 0.054 Uiso 1 1 calc R . .
H27B H 0.1124 0.3718 1.1012 0.054 Uiso 1 1 calc R . .
C28 C 0.0119(5) 0.3196(3) 1.1111(5) 0.046(2) Uani 1 1 d . A .
H28A H -0.0265 0.3593 1.0953 0.055 Uiso 1 1 calc R . .
H28B H 0.0344 0.3199 1.1637 0.055 Uiso 1 1 calc R . .
C29 C -0.0391(5) 0.2542(4) 1.0858(6) 0.069(3) Uani 1 1 d . . .
C30A C -0.1020(5) 0.2383(5) 1.1130(8) 0.040(4) Uani 0.71(2) 1 d P A -1
H30A H -0.1343 0.2800 1.1150 0.048 Uiso 0.71(2) 1 calc PR A -1
H30B H -0.0759 0.2204 1.1619 0.048 Uiso 0.71(2) 1 calc PR A -1
C30B C -0.1161(17) 0.2446(13) 1.042(3) 0.068(14) Uani 0.29(2) 1 d P A -2
H30C H -0.1143 0.2367 0.9942 0.082 Uiso 0.29(2) 1 calc PR A -2
H30D H -0.1490 0.2869 1.0404 0.082 Uiso 0.29(2) 1 calc PR A -2
C31 C -0.1671(4) 0.1802(4) 1.0626(6) 0.073(3) Uani 1 1 d . . .
C32 C -0.1191(4) 0.1184(4) 1.0460(5) 0.050(2) Uani 1 1 d . A .
H32A H -0.0967 0.1314 1.0083 0.059 Uiso 1 1 calc R . .
H32B H -0.0704 0.1066 1.0889 0.059 Uiso 1 1 calc R . .
C33 C -0.1753(3) 0.0565(4) 1.0221(4) 0.0403(18) Uani 1 1 d . . .
H33A H -0.1949 0.0418 1.0610 0.048 Uiso 1 1 calc R A .
H33B H -0.2260 0.0692 0.9811 0.048 Uiso 1 1 calc R . .
C34 C -0.1315(4) -0.0024(4) 1.0014(4) 0.046(2) Uani 1 1 d . A .
H34A H -0.1693 -0.0428 0.9894 0.055 Uiso 1 1 calc R . .
H34B H -0.1166 0.0097 0.9594 0.055 Uiso 1 1 calc R . .
C41 C 0.2524(3) 0.0170(3) 0.6854(4) 0.0263(15) Uani 1 1 d . . .
H41 H 0.2896 0.0471 0.6687 0.032 Uiso 1 1 calc R . .
C42 C 0.1727(3) -0.0041(3) 0.6269(4) 0.0368(18) Uani 1 1 d . . .
C43 C 0.0913(4) -0.0158(4) 0.6445(5) 0.054(2) Uani 1 1 d . . .
H43A H 0.0501 0.0202 0.6224 0.081 Uiso 1 1 calc R . .
H43B H 0.1051 -0.0146 0.6960 0.081 Uiso 1 1 calc R . .
H43C H 0.0670 -0.0603 0.6261 0.081 Uiso 1 1 calc R . .
C44 C 0.1592(4) 0.0211(4) 0.5535(4) 0.050(2) Uani 1 1 d . . .
H44A H 0.1116 0.0532 0.5390 0.075 Uiso 1 1 calc R . .
H44B H 0.1465 -0.0177 0.5206 0.075 Uiso 1 1 calc R . .
H44C H 0.2105 0.0441 0.5528 0.075 Uiso 1 1 calc R . .
C45 C 0.2460(3) -0.0565(3) 0.6562(4) 0.0345(18) Uani 1 1 d . . .
H45 H 0.2794 -0.0648 0.6244 0.041 Uiso 1 1 calc R . .
C46 C 0.2410(4) -0.1152(4) 0.6996(4) 0.0416(18) Uani 1 1 d . . .
C47 C 0.3037(6) -0.2251(4) 0.7350(6) 0.072(3) Uani 1 1 d . . .
H47A H 0.2581 -0.2579 0.7107 0.086 Uiso 1 1 calc R . .
H47B H 0.2978 -0.2128 0.7809 0.086 Uiso 1 1 calc R . .
C48 C 0.3862(6) -0.2582(6) 0.7487(8) 0.104(4) Uani 1 1 d . . .
H48A H 0.3885 -0.2769 0.7037 0.125 Uiso 1 1 calc R . .
H48B H 0.3918 -0.2968 0.7818 0.125 Uiso 1 1 calc R . .
C49 C 0.4576(8) -0.2109(10) 0.7792(12) 0.192(10) Uani 1 1 d . . .
H49A H 0.4494 -0.1746 0.7432 0.230 Uiso 1 1 calc R . .
H49B H 0.4471 -0.1891 0.8198 0.230 Uiso 1 1 calc R . .
C50 C 0.5433(11) -0.2248(8) 0.8033(9) 0.142(6) Uani 1 1 d . . .
H50A H 0.5566 -0.2444 0.7629 0.170 Uiso 1 1 calc R . .
H50B H 0.5537 -0.2612 0.8395 0.170 Uiso 1 1 calc R . .
C51 C 0.6048(8) -0.1708(6) 0.8337(9) 0.109(5) Uani 1 1 d . . .
H51A H 0.6620 -0.1914 0.8528 0.131 Uiso 1 1 calc R . .
H51B H 0.5925 -0.1501 0.8740 0.131 Uiso 1 1 calc R . .
C52 C 0.6059(7) -0.1145(6) 0.7817(7) 0.100(4) Uani 1 1 d . . .
H52A H 0.5498 -0.0919 0.7647 0.120 Uiso 1 1 calc R . .
H52B H 0.6153 -0.1353 0.7401 0.120 Uiso 1 1 calc R . .
C53 C 0.6788(5) -0.0571(5) 0.8162(6) 0.073(3) Uani 1 1 d . . .
H53A H 0.7294 -0.0804 0.8491 0.087 Uiso 1 1 calc R . .
H53B H 0.6951 -0.0371 0.7775 0.087 Uiso 1 1 calc R . .
C54 C 0.6563(5) -0.0015(4) 0.8544(5) 0.058(2) Uani 1 1 d . . .
H54A H 0.6992 0.0353 0.8644 0.070 Uiso 1 1 calc R . .
H54B H 0.6005 0.0178 0.8258 0.070 Uiso 1 1 calc R . .
C61 C 0.5367(4) -0.0446(4) 1.0370(5) 0.047(2) Uani 1 1 d . . .
H61 H 0.5365 -0.0916 1.0564 0.056 Uiso 1 1 calc R . .
C62 C 0.6044(4) 0.0004(5) 1.0847(5) 0.057(3) Uani 1 1 d . . .
C63 C 0.5857(5) 0.0745(6) 1.0899(6) 0.078(3) Uani 1 1 d . . .
H63A H 0.6360 0.0973 1.1225 0.118 Uiso 1 1 calc R . .
H63B H 0.5386 0.0792 1.1076 0.118 Uiso 1 1 calc R . .
H63C H 0.5701 0.0956 1.0428 0.118 Uiso 1 1 calc R . .
C64 C 0.6578(4) -0.0314(7) 1.1535(5) 0.099(4) Uani 1 1 d . . .
H64A H 0.7000 0.0017 1.1812 0.148 Uiso 1 1 calc R . .
H64B H 0.6867 -0.0717 1.1439 0.148 Uiso 1 1 calc R . .
H64C H 0.6217 -0.0451 1.1803 0.148 Uiso 1 1 calc R . .
C65 C 0.6154(3) -0.0289(4) 1.0204(5) 0.053(2) Uani 1 1 d . . .
H65 H 0.6562 -0.0679 1.0317 0.063 Uiso 1 1 calc R . .
C66 C 0.6173(4) 0.0115(5) 0.9572(5) 0.049(2) Uani 1 1 d . . .
C81 C 0.1775(3) -0.0021(3) 1.1275(4) 0.0270(15) Uani 1 1 d . . .
H81 H 0.2044 0.0230 1.1732 0.032 Uiso 1 1 calc R . .
C82 C 0.1634(4) -0.0765(3) 1.1373(4) 0.0315(16) Uani 1 1 d . . .
C83 C 0.1705(4) -0.1272(3) 1.0834(4) 0.0406(18) Uani 1 1 d . . .
H83A H 0.1482 -0.1068 1.0359 0.061 Uiso 1 1 calc R . .
H83B H 0.1377 -0.1682 1.0848 0.061 Uiso 1 1 calc R . .
H83C H 0.2301 -0.1396 1.0943 0.061 Uiso 1 1 calc R . .
C84 C 0.1955(4) -0.1016(4) 1.2135(4) 0.046(2) Uani 1 1 d . . .
H84A H 0.1886 -0.0654 1.2447 0.069 Uiso 1 1 calc R . .
H84B H 0.2556 -0.1136 1.2272 0.069 Uiso 1 1 calc R . .
H84C H 0.1631 -0.1419 1.2176 0.069 Uiso 1 1 calc R . .
C85 C 0.0883(3) -0.0287(3) 1.1174(4) 0.0263(15) Uani 1 1 d . . .
H85 H 0.0689 -0.0176 1.1578 0.032 Uiso 1 1 calc R . .
C86 C 0.0181(3) -0.0297(3) 1.0468(4) 0.0247(15) Uani 1 1 d . . .
Ni2 Ni 0.80668(4) 0.38347(3) 0.61303(4) 0.02115(19) Uani 1 1 d . . .
O121 O 0.8330(3) 0.1943(2) 0.4509(3) 0.0436(14) Uani 1 1 d . . .
O122 O 0.8955(2) 0.0923(2) 0.4845(3) 0.0381(12) Uani 1 1 d . . .
O141 O 0.9137(3) 0.5890(2) 0.7776(3) 0.0449(13) Uani 1 1 d . . .
O142 O 0.8836(2) 0.6960(2) 0.7399(3) 0.0379(12) Uani 1 1 d . . .
O161 O 0.6217(3) 0.5449(2) 0.4091(3) 0.0438(13) Uani 1 1 d . B .
O162 O 0.5836(2) 0.6493(2) 0.4333(3) 0.0367(12) Uani 1 1 d . B .
O181 O 0.8450(3) 0.1929(2) 0.8169(3) 0.0438(14) Uani 1 1 d . . .
O182 O 0.8383(2) 0.0805(2) 0.7947(3) 0.0372(12) Uani 1 1 d . . .
N101 N 0.8319(3) 0.2883(2) 0.6244(3) 0.0223(12) Uani 1 1 d . . .
N102 N 0.9159(2) 0.4022(2) 0.6098(3) 0.0199(11) Uani 1 1 d . . .
N103 N 0.7826(2) 0.4782(2) 0.6038(3) 0.0213(12) Uani 1 1 d . . .
N104 N 0.6962(2) 0.3655(2) 0.6141(3) 0.0241(12) Uani 1 1 d . . .
C101 C 0.7914(3) 0.2390(3) 0.6510(4) 0.0268(15) Uani 1 1 d . . .
C102 C 0.8331(3) 0.1747(3) 0.6512(4) 0.0299(16) Uani 1 1 d . . .
H102 H 0.8188 0.1325 0.6674 0.036 Uiso 1 1 calc R . .
C103 C 0.8942(3) 0.1841(3) 0.6253(4) 0.0292(16) Uani 1 1 d . . .
H103 H 0.9312 0.1501 0.6188 0.035 Uiso 1 1 calc R . .
C104 C 0.8944(3) 0.2551(3) 0.6089(4) 0.0260(15) Uani 1 1 d . . .
C105 C 0.9536(3) 0.2860(3) 0.5847(4) 0.0264(15) Uani 1 1 d . . .
C106 C 0.9667(3) 0.3558(3) 0.5899(4) 0.0242(15) Uani 1 1 d . . .
C107 C 1.0422(3) 0.3901(3) 0.5893(4) 0.0297(16) Uani 1 1 d . . .
H107 H 1.0856 0.3710 0.5751 0.036 Uiso 1 1 calc R . .
C108 C 1.0400(3) 0.4542(3) 0.6128(4) 0.0316(16) Uani 1 1 d . . .
H108 H 1.0830 0.4877 0.6205 0.038 Uiso 1 1 calc R . .
C109 C 0.9606(3) 0.4625(3) 0.6239(3) 0.0207(13) Uani 1 1 d . . .
C110 C 0.9262(3) 0.5245(3) 0.6338(3) 0.0213(13) Uani 1 1 d . . .
C111 C 0.8403(3) 0.5317(3) 0.6174(4) 0.0242(14) Uani 1 1 d . . .
C112 C 0.7938(3) 0.5955(3) 0.6033(4) 0.0306(16) Uani 1 1 d . . .
H112 H 0.8177 0.6399 0.6115 0.037 Uiso 1 1 calc R . .
C113 C 0.7118(3) 0.5807(3) 0.5770(4) 0.0284(15) Uani 1 1 d . . .
H113 H 0.6669 0.6128 0.5606 0.034 Uiso 1 1 calc R . .
C114 C 0.7026(3) 0.5087(3) 0.5774(4) 0.0247(15) Uani 1 1 d . . .
C115 C 0.6276(3) 0.4734(3) 0.5631(4) 0.0287(16) Uani 1 1 d . . .
C116 C 0.6254(3) 0.4073(3) 0.5877(4) 0.0283(16) Uani 1 1 d . . .
C117 C 0.5539(3) 0.3743(3) 0.5973(4) 0.043(2) Uani 1 1 d . . .
H117 H 0.4976 0.3912 0.5824 0.051 Uiso 1 1 calc R . .
C118 C 0.5810(4) 0.3158(3) 0.6305(4) 0.044(2) Uani 1 1 d . . .
H118 H 0.5480 0.2843 0.6458 0.052 Uiso 1 1 calc R . .
C119 C 0.6691(3) 0.3085(3) 0.6393(4) 0.0278(16) Uani 1 1 d . . .
C120 C 0.7155(3) 0.2479(3) 0.6624(4) 0.0258(15) Uani 1 1 d . . .
C121 C 1.0121(3) 0.2445(3) 0.5595(4) 0.0275(16) Uani 1 1 d . . .
H121 H 1.0689 0.2376 0.5970 0.033 Uiso 1 1 calc R . .
C122 C 1.0162(3) 0.2513(3) 0.4866(4) 0.0325(17) Uani 1 1 d . . .
C123 C 0.9565(4) 0.2990(3) 0.4340(4) 0.0429(19) Uani 1 1 d . . .
H12A H 0.9022 0.3000 0.4418 0.064 Uiso 1 1 calc R . .
H12B H 0.9475 0.2829 0.3857 0.064 Uiso 1 1 calc R . .
H12C H 0.9809 0.3450 0.4402 0.064 Uiso 1 1 calc R . .
C124 C 1.1012(4) 0.2490(4) 0.4771(5) 0.0432(19) Uani 1 1 d . . .
H12D H 1.1393 0.2185 0.5126 0.065 Uiso 1 1 calc R . .
H12E H 1.1256 0.2951 0.4830 0.065 Uiso 1 1 calc R . .
H12F H 1.0940 0.2321 0.4295 0.065 Uiso 1 1 calc R . .
C125 C 0.9847(3) 0.1845(3) 0.5072(4) 0.0281(15) Uani 1 1 d . . .
H125 H 1.0273 0.1467 0.5175 0.034 Uiso 1 1 calc R . .
C126 C 0.8965(4) 0.1606(3) 0.4782(4) 0.0288(15) Uani 1 1 d . . .
C127 C 0.8119(4) 0.0585(4) 0.4630(5) 0.047(2) Uani 1 1 d . . .
H12G H 0.7908 0.0495 0.4113 0.056 Uiso 1 1 calc R . .
H12H H 0.7705 0.0881 0.4741 0.056 Uiso 1 1 calc R . .
C128 C 0.8229(4) -0.0076(4) 0.5034(4) 0.0425(19) Uani 1 1 d . . .
H12I H 0.8687 -0.0344 0.4955 0.051 Uiso 1 1 calc R . .
H12J H 0.7699 -0.0344 0.4845 0.051 Uiso 1 1 calc R . .
C129 C 0.8442(4) 0.0030(3) 0.5828(4) 0.0357(17) Uani 1 1 d . . .
H12K H 0.8979 0.0289 0.6012 0.043 Uiso 1 1 calc R . .
H12L H 0.7994 0.0318 0.5898 0.043 Uiso 1 1 calc R . .
C130 C 0.8533(4) -0.0604(3) 0.6272(5) 0.042(2) Uani 1 1 d . . .
H13A H 0.9030 -0.0866 0.6258 0.051 Uiso 1 1 calc R . .
H13B H 0.8025 -0.0893 0.6061 0.051 Uiso 1 1 calc R . .
C131 C 0.8639(4) -0.0459(4) 0.7039(5) 0.043(2) Uani 1 1 d . . .
H13C H 0.8566 -0.0890 0.7268 0.051 Uiso 1 1 calc R . .
H13D H 0.8186 -0.0142 0.7051 0.051 Uiso 1 1 calc R . .
C132 C 0.9490(4) -0.0151(4) 0.7467(5) 0.049(2) Uani 1 1 d . . .
H13E H 0.9582 0.0261 0.7218 0.058 Uiso 1 1 calc R . .
H13F H 0.9941 -0.0483 0.7485 0.058 Uiso 1 1 calc R . .
C133 C 0.9579(4) 0.0045(4) 0.8224(4) 0.0422(19) Uani 1 1 d . . .
H133 H 0.9800 -0.0262 0.8610 0.051 Uiso 1 1 calc R . .
C134 C 0.9296(3) 0.0757(3) 0.8323(4) 0.0401(19) Uani 1 1 d . . .
H13G H 0.9429 0.0851 0.8834 0.048 Uiso 1 1 calc R . .
H13H H 0.9597 0.1096 0.8132 0.048 Uiso 1 1 calc R . .
C141 C 0.9825(3) 0.5862(3) 0.6490(4) 0.0254(14) Uani 1 1 d . . .
H141 H 0.9913 0.6052 0.6059 0.031 Uiso 1 1 calc R . .
C142 C 1.0592(3) 0.5940(3) 0.7161(4) 0.0308(16) Uani 1 1 d . . .
C143 C 1.0805(4) 0.5393(3) 0.7714(4) 0.0362(17) Uani 1 1 d . . .
H14A H 1.1311 0.5146 0.7712 0.054 Uiso 1 1 calc R . .
H14B H 1.0328 0.5074 0.7611 0.054 Uiso 1 1 calc R . .
H14C H 1.0914 0.5599 0.8181 0.054 Uiso 1 1 calc R . .
C144 C 1.1369(4) 0.6297(4) 0.7099(4) 0.0406(19) Uani 1 1 d . . .
H14D H 1.1832 0.5967 0.7185 0.061 Uiso 1 1 calc R . .
H14E H 1.1546 0.6666 0.7450 0.061 Uiso 1 1 calc R . .
H14F H 1.1228 0.6489 0.6621 0.061 Uiso 1 1 calc R . .
C145 C 0.9827(3) 0.6405(3) 0.7033(4) 0.0305(16) Uani 1 1 d . . .
H145 H 0.9913 0.6880 0.6888 0.037 Uiso 1 1 calc R . .
C146 C 0.9256(3) 0.6362(3) 0.7452(4) 0.0294(16) Uani 1 1 d . . .
C147 C 0.8154(4) 0.6955(4) 0.7707(5) 0.049(2) Uani 1 1 d . B .
H14G H 0.8398 0.6967 0.8232 0.059 Uiso 1 1 calc R . .
H14H H 0.7802 0.6539 0.7560 0.059 Uiso 1 1 calc R . .
C148 C 0.7618(5) 0.7595(5) 0.7425(5) 0.060(3) Uani 1 1 d . . .
C49A C 0.7205(9) 0.7417(8) 0.6591(8) 0.069(6) Uani 0.69(2) 1 d P B -1
H14I H 0.7657 0.7438 0.6381 0.082 Uiso 0.69(2) 1 calc PR B -1
H14J H 0.6994 0.6941 0.6542 0.082 Uiso 0.69(2) 1 calc PR B -1
C49B C 0.7317(10) 0.7921(10) 0.6735(11) 0.022(7) Uani 0.31(2) 1 d P B -2
H14K H 0.7373 0.8417 0.6834 0.026 Uiso 0.31(2) 1 calc PR B -2
H14L H 0.7744 0.7809 0.6515 0.026 Uiso 0.31(2) 1 calc PR B -2
C150 C 0.6540(6) 0.7844(9) 0.6197(7) 0.128(6) Uani 1 1 d . . .
C151 C 0.6192(4) 0.7700(4) 0.5408(5) 0.050(2) Uani 1 1 d . B .
H15A H 0.5912 0.7248 0.5331 0.060 Uiso 1 1 calc R . .
H15B H 0.5753 0.8046 0.5176 0.060 Uiso 1 1 calc R . .
C152 C 0.6834(4) 0.7706(4) 0.5057(5) 0.056(3) Uani 1 1 d . . .
H15C H 0.7281 0.7372 0.5303 0.068 Uiso 1 1 calc R B .
H15D H 0.7102 0.8163 0.5127 0.068 Uiso 1 1 calc R . .
C153 C 0.6529(4) 0.7547(4) 0.4276(5) 0.046(2) Uani 1 1 d . B .
H15E H 0.6915 0.7772 0.4067 0.055 Uiso 1 1 calc R . .
H15F H 0.5961 0.7752 0.4052 0.055 Uiso 1 1 calc R . .
C154 C 0.6474(4) 0.6789(3) 0.4084(5) 0.044(2) Uani 1 1 d . . .
H15G H 0.6309 0.6731 0.3564 0.053 Uiso 1 1 calc R B .
H15H H 0.7029 0.6565 0.4316 0.053 Uiso 1 1 calc R . .
C161 C 0.5434(3) 0.5095(3) 0.5314(4) 0.0340(17) Uani 1 1 d . . .
H161 H 0.5161 0.5208 0.5670 0.041 Uiso 1 1 calc R . .
C162 C 0.4807(3) 0.4886(4) 0.4598(4) 0.0405(19) Uani 1 1 d . . .
C163 C 0.5054(4) 0.4340(4) 0.4179(5) 0.053(2) Uani 1 1 d . . .
H16A H 0.5661 0.4376 0.4258 0.079 Uiso 1 1 calc R . .
H16B H 0.4729 0.4400 0.3673 0.079 Uiso 1 1 calc R . .
H16C H 0.4932 0.3890 0.4332 0.079 Uiso 1 1 calc R . .
C164 C 0.3862(4) 0.4880(5) 0.4534(5) 0.062(3) Uani 1 1 d . . .
H16D H 0.3653 0.4409 0.4480 0.093 Uiso 1 1 calc R . .
H16E H 0.3529 0.5147 0.4118 0.093 Uiso 1 1 calc R . .
H16F H 0.3805 0.5080 0.4962 0.093 Uiso 1 1 calc R . .
C165 C 0.5199(3) 0.5593(4) 0.4685(4) 0.0361(17) Uani 1 1 d . B .
H165 H 0.4806 0.5966 0.4714 0.043 Uiso 1 1 calc R . .
C166 C 0.5805(3) 0.5803(3) 0.4335(4) 0.0338(17) Uani 1 1 d . . .
C181 C 0.6718(3) 0.1899(3) 0.6833(4) 0.0294(16) Uani 1 1 d . . .
H181 H 0.6284 0.1674 0.6418 0.035 Uiso 1 1 calc R . .
C182 C 0.6476(3) 0.1896(3) 0.7495(4) 0.0323(17) Uani 1 1 d . . .
C183 C 0.6726(5) 0.2473(4) 0.8033(5) 0.056(2) Uani 1 1 d . . .
H18A H 0.6509 0.2378 0.8417 0.084 Uiso 1 1 calc R . .
H18B H 0.6485 0.2903 0.7800 0.084 Uiso 1 1 calc R . .
H18C H 0.7345 0.2511 0.8229 0.084 Uiso 1 1 calc R . .
C184 C 0.5619(4) 0.1583(4) 0.7415(5) 0.050(2) Uani 1 1 d . . .
H18D H 0.5525 0.1611 0.7869 0.075 Uiso 1 1 calc R . .
H18E H 0.5610 0.1104 0.7273 0.075 Uiso 1 1 calc R . .
H18F H 0.5170 0.1834 0.7053 0.075 Uiso 1 1 calc R . .
C185 C 0.7136(3) 0.1399(3) 0.7449(4) 0.0320(17) Uani 1 1 d . . .
H185 H 0.6921 0.0921 0.7347 0.038 Uiso 1 1 calc R . .
C186 C 0.8041(3) 0.1440(3) 0.7906(4) 0.0306(16) Uani 1 1 d . . .
O201 O 0.661(3) 0.3317(14) 1.0455(18) 0.32(3) Uani 0.50 1 d P . .
O202 O 0.3954(8) 0.2070(7) 0.9724(9) 0.097(5) Uani 0.50 1 d P . .
O203 O 0.5297(7) 0.2535(7) 0.9249(11) 0.126(8) Uani 0.50 1 d P . .
O204 O 0.3845(6) 0.1991(7) 0.8249(7) 0.072(4) Uani 0.50 1 d P . .
N201 N 0.5927(15) 0.1544(10) 0.4489(18) 0.160(14) Uani 0.50 1 d P . .
C201 C 0.6247(7) 0.2076(6) 0.4572(7) 0.029(2) Uani 0.50 1 d P . .
C202 C 0.6636(7) 0.2743(6) 0.4592(8) 0.029(2) Uani 0.50 1 d P . .
H20A H 0.7149 0.2775 0.5014 0.043 Uiso 0.50 1 calc PR . .
H20B H 0.6235 0.3100 0.4609 0.043 Uiso 0.50 1 calc PR . .
H20C H 0.6786 0.2804 0.4166 0.043 Uiso 0.50 1 calc PR . .

loop_
_atom_site_aniso_label
_atom_site_aniso_U_11
_atom_site_aniso_U_22
_atom_site_aniso_U_33
_atom_site_aniso_U_23
_atom_site_aniso_U_13
_atom_site_aniso_U_12
Ni1 0.0193(3) 0.0281(4) 0.0266(6) 0.0012(4) 0.0089(3) 0.0048(3)
O21 0.040(3) 0.060(3) 0.053(4) -0.002(3) 0.005(2) -0.002(2)
O22 0.054(3) 0.037(3) 0.024(4) -0.003(2) 0.009(2) 0.013(2)
O41 0.077(3) 0.058(3) 0.068(5) 0.004(3) 0.041(3) -0.006(3)
O42 0.053(3) 0.040(3) 0.074(5) 0.003(3) 0.022(3) -0.001(2)
O61 0.048(3) 0.058(4) 0.066(5) -0.005(3) 0.018(3) 0.006(2)
O62 0.032(2) 0.058(3) 0.045(4) -0.001(3) 0.013(2) 0.006(2)
O81 0.039(2) 0.032(2) 0.027(3) -0.004(2) 0.014(2) -0.0031(17)
O82 0.027(2) 0.043(3) 0.037(4) -0.003(2) 0.0100(18) 0.0012(18)
N1 0.022(2) 0.021(2) 0.023(4) 0.006(2) 0.0115(19) 0.0031(17)
N2 0.022(2) 0.031(3) 0.019(4) -0.002(2) 0.0111(19) 0.0001(18)
N3 0.021(2) 0.035(3) 0.026(4) 0.001(2) 0.008(2) 0.0087(19)
N4 0.023(2) 0.044(3) 0.017(4) -0.002(2) 0.014(2) -0.001(2)
C1 0.024(2) 0.024(3) 0.019(4) -0.001(2) 0.010(2) 0.000(2)
C2 0.027(3) 0.026(3) 0.027(5) -0.002(3) 0.013(2) 0.004(2)
C3 0.023(3) 0.019(3) 0.043(5) -0.004(3) 0.009(3) 0.003(2)
C4 0.018(2) 0.017(3) 0.026(4) 0.000(3) 0.006(2) 0.003(2)
C5 0.023(3) 0.021(3) 0.027(5) -0.001(3) 0.006(2) -0.002(2)
C6 0.027(3) 0.031(3) 0.019(5) 0.010(3) 0.008(2) 0.003(2)
C7 0.037(3) 0.030(3) 0.035(5) 0.008(3) 0.012(3) 0.008(3)
C8 0.037(3) 0.042(4) 0.026(5) 0.004(3) 0.014(3) 0.008(3)
C9 0.025(3) 0.030(3) 0.023(5) -0.004(3) 0.009(2) -0.002(2)
C10 0.021(3) 0.029(3) 0.035(5) 0.000(3) 0.012(2) -0.004(2)
C11 0.026(3) 0.032(3) 0.036(5) -0.002(3) 0.012(3) -0.004(2)
C12 0.025(3) 0.046(4) 0.030(5) -0.014(3) 0.011(3) 0.002(2)
C13 0.021(3) 0.047(4) 0.037(5) -0.003(3) 0.011(3) 0.010(2)
C14 0.021(3) 0.038(3) 0.026(5) 0.001(3) 0.009(2) 0.004(2)
C15 0.024(3) 0.040(4) 0.042(6) -0.001(3) 0.012(3) 0.007(2)
C16 0.028(3) 0.049(4) 0.020(5) 0.007(3) 0.007(3) 0.008(3)
C17 0.034(3) 0.074(5) 0.028(5) 0.012(4) 0.009(3) 0.025(3)
C18 0.031(3) 0.057(5) 0.052(6) 0.014(4) 0.011(3) 0.015(3)
C19 0.026(3) 0.032(3) 0.041(5) 0.006(3) 0.005(3) 0.002(2)
C20 0.025(3) 0.030(3) 0.030(5) -0.002(3) 0.015(2) 0.004(2)
C21 0.027(3) 0.023(3) 0.027(4) -0.001(3) 0.007(2) 0.002(2)
C22 0.047(3) 0.020(3) 0.019(4) 0.002(3) 0.010(3) 0.003(2)
C23 0.059(4) 0.042(4) 0.055(7) 0.003(4) 0.024(4) -0.020(3)
C24 0.077(5) 0.035(4) 0.037(6) 0.020(4) 0.016(4) 0.005(3)
C25 0.039(3) 0.024(3) 0.036(5) 0.006(3) 0.005(3) 0.006(2)
C26 0.055(4) 0.018(3) 0.037(5) -0.001(3) 0.014(3) 0.004(3)
C27 0.064(4) 0.034(4) 0.034(6) 0.000(3) 0.011(4) 0.004(3)
C28 0.071(5) 0.030(4) 0.035(6) 0.004(3) 0.018(4) 0.003(3)
C29 0.052(4) 0.034(4) 0.112(9) 0.002(5) 0.016(5) -0.002(3)
C30A 0.042(5) 0.032(5) 0.050(11) 0.003(5) 0.019(5) 0.012(4)
C30B 0.073(19) 0.024(13) 0.09(4) 0.011(16) 0.014(18) -0.011(12)
C31 0.041(4) 0.037(4) 0.135(10) -0.006(5) 0.022(5) 0.007(3)
C32 0.031(3) 0.041(4) 0.075(7) 0.005(4) 0.017(3) 0.007(3)
C33 0.024(3) 0.044(4) 0.047(5) 0.008(4) 0.006(3) -0.002(3)
C34 0.029(3) 0.056(5) 0.045(6) -0.003(4) 0.004(3) -0.003(3)
C41 0.021(3) 0.035(3) 0.025(5) -0.006(3) 0.010(2) -0.003(2)
C42 0.031(3) 0.039(4) 0.038(5) -0.015(3) 0.008(3) -0.001(3)
C43 0.025(3) 0.064(5) 0.074(7) -0.032(5) 0.018(3) -0.011(3)
C44 0.050(4) 0.072(5) 0.024(6) -0.009(4) 0.009(3) 0.013(4)
C45 0.025(3) 0.047(4) 0.035(5) -0.007(3) 0.014(3) 0.005(3)
C46 0.039(3) 0.046(4) 0.042(6) -0.011(4) 0.017(3) -0.008(3)
C47 0.094(6) 0.046(5) 0.078(9) 0.008(5) 0.033(6) -0.006(5)
C48 0.087(7) 0.078(8) 0.142(13) 0.035(8) 0.032(7) 0.020(6)
C49 0.075(9) 0.171(17) 0.28(3) 0.005(17) 0.007(11) 0.029(10)
C50 0.219(18) 0.133(14) 0.074(13) -0.024(9) 0.052(11) -0.034(13)
C51 0.126(9) 0.074(8) 0.161(16) -0.025(9) 0.093(9) -0.007(7)
C52 0.130(9) 0.092(8) 0.072(9) -0.014(8) 0.029(7) 0.056(8)
C53 0.051(5) 0.107(8) 0.072(9) 0.011(6) 0.036(5) 0.014(5)
C54 0.049(4) 0.063(5) 0.062(8) 0.004(5) 0.019(4) 0.002(4)
C61 0.028(3) 0.061(5) 0.049(6) 0.007(4) 0.012(3) 0.017(3)
C62 0.021(3) 0.108(7) 0.036(6) -0.025(5) 0.003(3) 0.003(3)
C63 0.048(4) 0.113(9) 0.072(8) -0.045(6) 0.017(4) -0.030(5)
C64 0.025(4) 0.201(13) 0.062(8) -0.013(8) 0.004(4) 0.021(5)
C65 0.017(3) 0.073(5) 0.061(7) 0.005(5) 0.005(3) 0.008(3)
C66 0.023(3) 0.079(6) 0.041(6) -0.003(5) 0.007(3) 0.004(3)
C81 0.028(3) 0.027(3) 0.025(5) 0.003(3) 0.008(2) 0.006(2)
C82 0.035(3) 0.034(3) 0.032(5) 0.010(3) 0.021(3) 0.010(2)
C83 0.051(4) 0.031(4) 0.044(6) 0.002(3) 0.020(3) 0.009(3)
C84 0.052(4) 0.047(5) 0.042(6) 0.018(4) 0.020(3) 0.013(3)
C85 0.033(3) 0.024(3) 0.025(5) 0.006(3) 0.015(3) 0.007(2)
C86 0.030(3) 0.017(3) 0.027(5) -0.004(3) 0.011(3) 0.001(2)
Ni2 0.0194(3) 0.0182(3) 0.0262(5) 0.0005(3) 0.0083(3) -0.0005(3)
O121 0.040(2) 0.035(3) 0.055(4) 0.003(2) 0.016(2) 0.005(2)
O122 0.038(2) 0.027(2) 0.055(4) 0.000(2) 0.023(2) -0.0011(17)
O141 0.053(3) 0.039(3) 0.052(4) 0.007(3) 0.029(2) 0.002(2)
O142 0.045(2) 0.030(2) 0.044(4) -0.008(2) 0.022(2) -0.0011(18)
O161 0.042(2) 0.042(3) 0.054(4) -0.003(3) 0.025(2) 0.002(2)
O162 0.036(2) 0.034(2) 0.043(4) 0.006(2) 0.018(2) 0.0032(18)
O181 0.039(2) 0.038(3) 0.048(4) -0.007(2) 0.008(2) -0.012(2)
O182 0.029(2) 0.034(2) 0.045(4) 0.002(2) 0.0089(19) -0.0033(17)
N101 0.025(2) 0.023(2) 0.023(4) -0.002(2) 0.013(2) -0.0043(18)
N102 0.023(2) 0.022(2) 0.015(3) 0.004(2) 0.0074(18) 0.0004(17)
N103 0.021(2) 0.018(2) 0.027(4) 0.000(2) 0.0111(19) -0.0006(17)
N104 0.022(2) 0.022(3) 0.027(4) -0.002(2) 0.008(2) -0.0048(17)
C101 0.030(3) 0.017(3) 0.032(5) -0.002(3) 0.008(3) -0.002(2)
C102 0.040(3) 0.019(3) 0.033(5) 0.003(3) 0.015(3) 0.001(2)
C103 0.039(3) 0.024(3) 0.031(5) 0.003(3) 0.020(3) 0.003(2)
C104 0.027(3) 0.021(3) 0.029(5) -0.005(3) 0.009(2) 0.001(2)
C105 0.023(3) 0.022(3) 0.033(5) 0.002(3) 0.008(2) 0.001(2)
C106 0.025(3) 0.024(3) 0.025(5) -0.001(3) 0.010(2) -0.001(2)
C107 0.029(3) 0.025(3) 0.042(5) -0.006(3) 0.021(3) -0.003(2)
C108 0.021(3) 0.033(3) 0.040(5) 0.002(3) 0.010(3) -0.005(2)
C109 0.024(2) 0.024(3) 0.013(4) 0.003(3) 0.005(2) -0.004(2)
C110 0.025(2) 0.023(3) 0.014(4) 0.004(3) 0.005(2) -0.001(2)
C111 0.030(3) 0.020(3) 0.022(4) -0.002(3) 0.008(2) -0.004(2)
C112 0.035(3) 0.020(3) 0.033(5) -0.003(3) 0.007(3) -0.001(2)
C113 0.036(3) 0.021(3) 0.032(5) 0.002(3) 0.016(3) 0.006(2)
C114 0.025(3) 0.023(3) 0.029(5) 0.002(3) 0.012(2) 0.004(2)
C115 0.025(3) 0.027(3) 0.036(5) 0.001(3) 0.012(3) 0.001(2)
C116 0.019(2) 0.030(3) 0.033(5) 0.002(3) 0.006(2) 0.001(2)
C117 0.024(3) 0.036(4) 0.069(6) 0.022(4) 0.018(3) 0.009(3)
C118 0.030(3) 0.040(4) 0.068(7) 0.016(4) 0.026(3) -0.005(3)
C119 0.029(3) 0.029(3) 0.029(5) -0.002(3) 0.015(3) -0.003(2)
C120 0.025(3) 0.024(3) 0.027(5) 0.001(3) 0.006(2) -0.005(2)
C121 0.025(3) 0.025(3) 0.032(5) -0.001(3) 0.011(3) 0.003(2)
C122 0.034(3) 0.026(3) 0.042(6) -0.008(3) 0.018(3) 0.002(2)
C123 0.061(4) 0.033(4) 0.042(6) 0.012(3) 0.027(4) 0.001(3)
C124 0.051(4) 0.040(4) 0.051(6) -0.014(4) 0.033(3) -0.007(3)
C125 0.033(3) 0.027(3) 0.032(5) 0.007(3) 0.021(3) 0.005(2)
C126 0.037(3) 0.028(3) 0.029(5) 0.003(3) 0.019(3) 0.004(2)
C127 0.038(3) 0.047(4) 0.057(6) 0.002(4) 0.020(3) -0.011(3)
C128 0.047(4) 0.038(4) 0.050(6) -0.013(4) 0.026(3) -0.013(3)
C129 0.037(3) 0.035(4) 0.036(5) -0.007(3) 0.013(3) -0.006(3)
C130 0.048(4) 0.026(3) 0.056(7) -0.001(3) 0.022(4) -0.010(3)
C131 0.050(4) 0.034(4) 0.046(6) 0.006(4) 0.020(3) -0.009(3)
C132 0.044(4) 0.044(4) 0.064(7) 0.000(4) 0.026(4) 0.004(3)
C133 0.052(4) 0.042(4) 0.027(5) 0.014(3) 0.008(3) 0.011(3)
C134 0.029(3) 0.038(4) 0.045(5) 0.007(3) 0.001(3) -0.003(2)
C141 0.032(3) 0.021(3) 0.021(4) 0.003(3) 0.005(2) -0.004(2)
C142 0.032(3) 0.036(3) 0.026(5) -0.005(3) 0.011(3) -0.011(2)
C143 0.043(3) 0.041(4) 0.020(5) 0.000(3) 0.006(3) 0.000(3)
C144 0.038(3) 0.048(4) 0.036(5) -0.005(4) 0.014(3) -0.020(3)
C145 0.036(3) 0.026(3) 0.030(5) -0.001(3) 0.013(3) -0.006(2)
C146 0.034(3) 0.028(3) 0.024(5) -0.007(3) 0.007(3) -0.006(2)
C147 0.050(4) 0.046(4) 0.060(7) -0.019(4) 0.031(4) -0.001(3)
C148 0.055(4) 0.081(6) 0.046(7) 0.009(5) 0.019(4) 0.031(4)
C49A 0.087(9) 0.057(11) 0.076(13) 0.017(8) 0.046(8) 0.030(7)
C49B 0.027(9) 0.011(11) 0.029(15) -0.005(8) 0.012(8) -0.001(7)
C150 0.050(5) 0.264(19) 0.071(11) -0.003(10) 0.023(5) 0.028(8)
C151 0.030(3) 0.048(4) 0.067(7) -0.001(4) 0.010(4) 0.008(3)
C152 0.039(4) 0.062(5) 0.074(8) -0.018(5) 0.028(4) -0.004(3)
C153 0.033(3) 0.043(4) 0.063(7) 0.023(4) 0.017(3) 0.011(3)
C154 0.030(3) 0.042(4) 0.063(6) 0.002(4) 0.020(3) -0.006(3)
C161 0.025(3) 0.033(3) 0.046(5) 0.010(3) 0.016(3) 0.001(2)
C162 0.020(3) 0.045(4) 0.051(6) 0.003(4) 0.005(3) -0.003(3)
C163 0.038(4) 0.048(4) 0.063(7) -0.014(4) 0.006(4) -0.006(3)
C164 0.032(3) 0.067(5) 0.081(8) 0.012(5) 0.014(4) -0.006(3)
C165 0.026(3) 0.040(4) 0.043(5) 0.004(4) 0.012(3) 0.002(3)
C166 0.028(3) 0.038(4) 0.031(5) 0.011(3) 0.005(3) 0.003(3)
C181 0.027(3) 0.026(3) 0.030(5) 0.002(3) 0.004(3) -0.008(2)
C182 0.035(3) 0.034(3) 0.033(5) 0.003(3) 0.018(3) -0.009(3)
C183 0.055(4) 0.046(4) 0.076(8) -0.013(5) 0.035(4) -0.007(3)
C184 0.033(3) 0.049(4) 0.073(7) 0.010(4) 0.025(3) -0.007(3)
C185 0.028(3) 0.024(3) 0.046(5) 0.006(3) 0.015(3) -0.008(2)
C186 0.035(3) 0.028(3) 0.030(5) 0.006(3) 0.014(3) -0.006(3)
O201 0.70(7) 0.16(2) 0.25(4) 0.14(2) 0.35(4) 0.30(3)
O202 0.100(9) 0.074(10) 0.090(13) -0.003(8) -0.002(8) 0.000(7)
O203 0.052(7) 0.085(10) 0.26(2) -0.076(12) 0.075(10) -0.031(6)
O204 0.041(5) 0.104(10) 0.087(11) -0.046(8) 0.044(6) -0.027(5)
N201 0.19(2) 0.070(12) 0.33(4) 0.022(17) 0.23(3) -0.011(13)
C201 0.035(4) 0.037(5) 0.023(7) 0.000(4) 0.022(4) 0.008(3)
C202 0.035(4) 0.037(5) 0.023(7) 0.000(4) 0.022(4) 0.008(3)

loop_
_atom_type_symbol
_atom_type_description
_atom_type_scat_dispersion_real
_atom_type_scat_dispersion_imag
_atom_type_scat_source
C C 0.0033 0.0016 'International Tables Vol C Tables 4.2.6.8 and 6.1.1.4'
H H 0.0000 0.0000 'International Tables Vol C Tables 4.2.6.8 and 6.1.1.4'
N N 0.0061 0.0033 'International Tables Vol C Tables 4.2.6.8 and 6.1.1.4'
O O 0.0106 0.0060 'International Tables Vol C Tables 4.2.6.8 and 6.1.1.4'
Ni Ni 0.3393 1.1124 'International Tables Vol C Tables 4.2.6.8 and 6.1.1.4'

loop_
_geom_angle_atom_site_label_1
_geom_angle_atom_site_label_2
_geom_angle_atom_site_label_3
_geom_angle
N1 Ni1 N4 89.9(2)
N1 Ni1 N3 178.6(2)
N4 Ni1 N3 89.7(2)
N1 Ni1 N2 90.3(2)
N4 Ni1 N2 178.2(2)
N3 Ni1 N2 90.2(2)
C26 O22 C27 117.7(5)
C46 O42 C47 118.3(7)
C66 O62 C54 116.3(6)
C86 O82 C34 117.2(6)
C1 N1 C4 106.2(5)
C1 N1 Ni1 126.4(3)
C4 N1 Ni1 127.3(4)
C9 N2 C6 107.6(5)
C9 N2 Ni1 126.6(4)
C6 N2 Ni1 125.8(4)
C14 N3 C11 105.3(5)
C14 N3 Ni1 128.4(5)
C11 N3 Ni1 126.1(4)
C19 N4 C16 106.1(5)
C19 N4 Ni1 127.2(4)
C16 N4 Ni1 126.8(4)
N1 C1 C20 126.8(5)
N1 C1 C2 109.7(5)
C20 C1 C2 123.0(6)
C3 C2 C1 105.8(6)
C2 C3 C4 109.4(5)
C5 C4 N1 125.0(5)
C5 C4 C3 126.0(5)
N1 C4 C3 108.7(5)
C4 C5 C6 121.4(5)
C4 C5 C21 121.3(5)
C6 C5 C21 116.3(6)
N2 C6 C5 125.3(6)
N2 C6 C7 109.3(6)
C5 C6 C7 124.9(5)
C8 C7 C6 107.0(6)
C7 C8 C9 107.8(7)
N2 C9 C10 126.4(6)
N2 C9 C8 108.2(5)
C10 C9 C8 124.9(7)
C9 C10 C11 119.7(7)
C9 C10 C41 120.4(6)
C11 C10 C41 119.0(5)
N3 C11 C10 125.2(6)
N3 C11 C12 110.2(5)
C10 C11 C12 124.3(7)
C13 C12 C11 106.7(7)
C12 C13 C14 108.2(5)
N3 C14 C15 123.6(6)
N3 C14 C13 109.5(6)
C15 C14 C13 126.6(5)
C14 C15 C16 121.3(5)
C14 C15 C61 122.2(6)
C16 C15 C61 115.2(7)
N4 C16 C15 124.9(6)
N4 C16 C17 110.1(5)
C15 C16 C17 123.9(5)
C18 C17 C16 106.9(6)
C17 C18 C19 105.8(8)
N4 C19 C20 126.5(6)
N4 C19 C18 111.0(5)
C20 C19 C18 121.9(7)
C19 C20 C1 117.8(6)
C19 C20 C81 119.0(6)
C1 C20 C81 122.9(5)
C22 C21 C5 123.7(5)
C22 C21 C25 60.2(4)
C5 C21 C25 126.8(5)
C21 C22 C23 120.8(5)
C21 C22 C25 60.8(4)
C23 C22 C25 119.9(6)
C21 C22 C24 116.8(5)
C23 C22 C24 114.1(6)
C25 C22 C24 114.3(6)
C26 C25 C22 124.7(6)
C26 C25 C21 123.7(5)
C22 C25 C21 59.0(4)
O21 C26 O22 125.5(7)
O21 C26 C25 126.2(7)
O22 C26 C25 108.3(6)
C28 C27 O22 107.6(6)
C27 C28 C29 113.8(7)
C30B C29 C30A 61.0(19)
C30B C29 C28 131.2(13)
C30A C29 C28 118.3(9)
C29 C30A C31 110.2(10)
C29 C30B C31 115(3)
C32 C31 C30A 112.5(6)
C32 C31 C30B 100.8(14)
C30A C31 C30B 48.6(15)
C33 C32 C31 112.2(5)
C34 C33 C32 113.0(5)
O82 C34 C33 107.6(6)
C10 C41 C42 123.8(5)
C10 C41 C45 123.0(6)
C42 C41 C45 61.4(4)
C44 C42 C41 118.0(6)
C44 C42 C43 115.5(6)
C41 C42 C43 118.9(7)
C44 C42 C45 114.8(6)
C41 C42 C45 60.6(4)
C43 C42 C45 117.7(6)
C46 C45 C41 121.1(7)
C46 C45 C42 122.9(6)
C41 C45 C42 58.0(4)
O41 C46 O42 122.4(8)
O41 C46 C45 128.6(7)
O42 C46 C45 109.0(6)
O42 C47 C48 112.7(8)
C47 C48 C49 112.5(11)
C50 C49 C48 128.7(16)
C49 C50 C51 120.5(16)
C50 C51 C52 114.4(14)
C51 C52 C53 113.2(10)
C54 C53 C52 116.4(7)
O62 C54 C53 107.0(8)
C62 C61 C65 59.3(5)
C62 C61 C15 120.5(7)
C65 C61 C15 126.1(7)
C65 C62 C61 60.7(5)
C65 C62 C64 115.3(7)
C61 C62 C64 115.2(9)
C65 C62 C63 121.8(9)
C61 C62 C63 118.9(6)
C64 C62 C63 114.4(8)
C62 C65 C61 60.0(5)
C62 C65 C66 125.3(8)
C61 C65 C66 125.0(6)
O61 C66 O62 123.4(8)
O61 C66 C65 129.0(8)
O62 C66 C65 107.7(7)
C20 C81 C82 121.9(6)
C20 C81 C85 124.4(5)
C82 C81 C85 59.7(4)
C81 C82 C83 119.4(6)
C81 C82 C85 61.3(4)
C83 C82 C85 119.1(6)
C81 C82 C84 115.4(6)
C83 C82 C84 115.0(6)
C85 C82 C84 116.1(6)
C86 C85 C82 123.7(6)
C86 C85 C81 122.9(6)
C82 C85 C81 59.0(4)
O81 C86 O82 125.1(6)
O81 C86 C85 129.1(6)
O82 C86 C85 105.6(6)
N103 Ni2 N102 89.06(18)
N103 Ni2 N104 90.37(18)
N102 Ni2 N104 178.7(2)
N103 Ni2 N101 178.9(2)
N102 Ni2 N101 90.89(18)
N104 Ni2 N101 89.71(18)
C126 O122 C127 117.4(5)
C146 O142 C147 114.9(5)
C166 O162 C154 115.8(5)
C186 O182 C134 116.0(5)
C104 N101 C101 106.0(5)
C104 N101 Ni2 126.6(4)
C101 N101 Ni2 127.3(4)
C109 N102 C106 105.9(4)
C109 N102 Ni2 128.7(4)
C106 N102 Ni2 125.4(4)
C111 N103 C114 105.5(4)
C111 N103 Ni2 127.5(3)
C114 N103 Ni2 126.9(3)
C119 N104 C116 105.7(4)
C119 N104 Ni2 127.5(4)
C116 N104 Ni2 126.8(4)
C120 C101 N101 125.4(5)
C120 C101 C102 125.9(5)
N101 C101 C102 107.7(5)
C103 C102 C101 108.9(5)
C102 C103 C104 106.9(5)
N101 C104 C105 125.2(5)
N101 C104 C103 110.4(5)
C105 C104 C103 124.3(5)
C106 C105 C104 121.2(6)
C106 C105 C121 117.2(5)
C104 C105 C121 121.2(5)
C105 C106 N102 124.5(5)
C105 C106 C107 125.4(5)
N102 C106 C107 109.1(5)
C108 C107 C106 107.5(5)
C107 C108 C109 107.5(5)
N102 C109 C110 123.7(5)
N102 C109 C108 109.9(5)
C110 C109 C108 125.3(5)
C111 C110 C109 120.8(5)
C111 C110 C141 120.3(5)
C109 C110 C141 117.9(5)
C110 C111 N103 125.1(5)
C110 C111 C112 125.9(5)
N103 C111 C112 108.6(4)
C113 C112 C111 107.8(5)
C112 C113 C114 108.3(5)
C115 C114 N103 123.8(5)
C115 C114 C113 126.2(5)
N103 C114 C113 109.5(4)
C114 C115 C116 121.9(5)
C114 C115 C161 120.6(5)
C116 C115 C161 116.7(5)
C115 C116 N104 123.9(5)
C115 C116 C117 126.4(5)
N104 C116 C117 109.3(5)
C118 C117 C116 107.4(5)
C117 C118 C119 107.9(5)
N104 C119 C120 126.4(5)
N104 C119 C118 109.5(5)
C120 C119 C118 123.7(5)
C101 C120 C119 119.3(6)
C101 C120 C181 121.6(5)
C119 C120 C181 117.7(5)
C105 C121 C122 122.9(5)
C105 C121 C125 124.9(5)
C122 C121 C125 60.2(4)
C121 C122 C123 119.7(6)
C121 C122 C124 119.4(6)
C123 C122 C124 111.1(7)
C121 C122 C125 61.3(4)
C123 C122 C125 120.9(5)
C124 C122 C125 116.4(5)
C126 C125 C122 124.4(5)
C126 C125 C121 122.3(5)
C122 C125 C121 58.5(4)
O121 C126 O122 123.1(5)
O121 C126 C125 128.1(5)
O122 C126 C125 108.8(5)
O122 C127 C128 107.6(5)
C127 C128 C129 112.9(6)
C130 C129 C128 116.6(6)
C129 C130 C131 113.5(6)
C130 C131 C132 113.9(6)
C131 C132 C133 114.3(6)
C134 C133 C132 116.0(6)
O182 C134 C133 108.4(5)
C110 C141 C142 123.0(5)
C110 C141 C145 123.5(5)
C142 C141 C145 60.2(4)
C143 C142 C141 119.9(5)
C143 C142 C145 121.6(6)
C141 C142 C145 60.1(4)
C143 C142 C144 113.5(5)
C141 C142 C144 117.5(6)
C145 C142 C144 114.2(5)
C146 C145 C142 123.1(6)
C146 C145 C141 121.7(5)
C142 C145 C141 59.7(4)
O141 C146 O142 122.3(6)
O141 C146 C145 128.5(6)
O142 C146 C145 109.2(6)
O142 C147 C148 106.4(7)
C49B C148 C147 132.8(11)
C49B C148 C49A 38.7(8)
C147 C148 C49A 101.1(8)
C150 C49A C148 115.4(12)
C150 C49B C148 128.4(15)
C49B C150 C49A 43.2(9)
C49B C150 C151 139.0(12)
C49A C150 C151 115.1(12)
C152 C151 C150 114.6(7)
C151 C152 C153 117.0(6)
C152 C153 C154 115.7(6)
O162 C154 C153 106.8(6)
C115 C161 C162 120.9(6)
C115 C161 C165 125.5(5)
C162 C161 C165 59.7(5)
C163 C162 C161 119.2(5)
C163 C162 C165 121.2(6)
C161 C162 C165 60.8(4)
C163 C162 C164 115.0(6)
C161 C162 C164 116.0(7)
C165 C162 C164 114.1(6)
C166 C165 C162 122.7(6)
C166 C165 C161 122.9(5)
C162 C165 C161 59.5(4)
O161 C166 O162 123.2(6)
O161 C166 C165 128.6(6)
O162 C166 C165 108.2(6)
C120 C181 C182 123.9(6)
C120 C181 C185 125.4(5)
C182 C181 C185 58.8(4)
C185 C182 C181 61.4(4)
C185 C182 C183 119.8(5)
C181 C182 C183 121.9(6)
C185 C182 C184 115.2(5)
C181 C182 C184 116.2(6)
C183 C182 C184 113.0(6)
C186 C185 C182 123.4(6)
C186 C185 C181 123.1(5)
C182 C185 C181 59.9(4)
O181 C186 O182 122.8(5)
O181 C186 C185 128.9(6)
O182 C186 C185 108.2(5)
N201 C201 C202 174(2)

loop_
_geom_bond_atom_site_label_1
_geom_bond_atom_site_label_2
_geom_bond_distance
Ni1 N1 1.903(5)
Ni1 N4 1.909(5)
Ni1 N3 1.917(5)
Ni1 N2 1.933(5)
O21 C26 1.226(7)
O22 C26 1.316(9)
O22 C27 1.487(9)
O41 C46 1.193(9)
O42 C46 1.353(9)
O42 C47 1.434(10)
O61 C66 1.199(9)
O62 C66 1.385(9)
O62 C54 1.428(10)
O81 C86 1.172(8)
O82 C86 1.391(7)
O82 C34 1.444(8)
N1 C1 1.372(8)
N1 C4 1.390(7)
N2 C9 1.361(8)
N2 C6 1.368(7)
N3 C14 1.369(7)
N3 C11 1.384(9)
N4 C19 1.361(9)
N4 C16 1.363(7)
C1 C20 1.409(8)
C1 C2 1.461(7)
C2 C3 1.334(9)
C3 C4 1.425(9)
C4 C5 1.364(9)
C5 C6 1.407(9)
C5 C21 1.509(8)
C6 C7 1.416(9)
C7 C8 1.349(9)
C8 C9 1.432(9)
C9 C10 1.394(8)
C10 C11 1.417(9)
C10 C41 1.493(10)
C11 C12 1.425(8)
C12 C13 1.330(10)
C13 C14 1.430(9)
C14 C15 1.387(10)
C15 C16 1.397(9)
C15 C61 1.538(8)
C16 C17 1.434(10)
C17 C18 1.369(10)
C18 C19 1.431(10)
C19 C20 1.405(8)
C20 C81 1.470(9)
C21 C22 1.487(8)
C21 C25 1.514(9)
C22 C23 1.495(9)
C22 C25 1.506(10)
C22 C24 1.523(9)
C25 C26 1.482(10)
C27 C28 1.480(11)
C28 C29 1.529(10)
C29 C30B 1.30(3)
C29 C30A 1.385(14)
C30A C31 1.659(14)
C30B C31 1.65(3)
C31 C32 1.555(10)
C32 C33 1.510(9)
C33 C34 1.504(10)
C41 C42 1.502(8)
C41 C45 1.544(9)
C42 C44 1.497(11)
C42 C43 1.546(9)
C42 C45 1.555(9)
C45 C46 1.463(11)
C47 C48 1.468(13)
C48 C49 1.471(19)
C49 C50 1.381(18)
C50 C51 1.458(17)
C51 C52 1.524(18)
C52 C53 1.630(15)
C53 C54 1.456(13)
C61 C62 1.495(11)
C61 C65 1.505(10)
C62 C65 1.483(12)
C62 C64 1.497(14)
C62 C63 1.497(13)
C65 C66 1.506(12)
C81 C82 1.500(8)
C81 C85 1.534(8)
C82 C83 1.505(10)
C82 C85 1.510(7)
C82 C84 1.518(10)
C85 C86 1.499(9)
Ni2 N103 1.894(4)
Ni2 N102 1.898(4)
Ni2 N104 1.900(4)
Ni2 N101 1.907(5)
O121 C126 1.212(7)
O122 C126 1.345(7)
O122 C127 1.477(7)
O141 C146 1.188(8)
O142 C146 1.353(7)
O142 C147 1.483(8)
O161 C166 1.200(8)
O162 C166 1.353(8)
O162 C154 1.453(8)
O181 C186 1.192(7)
O182 C186 1.359(7)
O182 C134 1.461(6)
N101 C104 1.361(7)
N101 C101 1.392(8)
N102 C109 1.376(7)
N102 C106 1.398(7)
N103 C111 1.389(7)
N103 C114 1.399(6)
N104 C119 1.367(8)
N104 C116 1.390(7)
C101 C120 1.385(8)
C101 C102 1.441(8)
C102 C103 1.317(9)
C103 C104 1.431(8)
C104 C105 1.390(8)
C105 C106 1.383(8)
C105 C121 1.493(8)
C106 C107 1.440(7)
C107 C108 1.345(8)
C108 C109 1.440(8)
C109 C110 1.388(8)
C110 C111 1.373(7)
C110 C141 1.501(7)
C111 C112 1.449(8)
C112 C113 1.327(8)
C113 C114 1.420(8)
C114 C115 1.380(7)
C115 C116 1.391(8)
C115 C161 1.512(8)
C116 C117 1.435(8)
C117 C118 1.324(9)
C118 C119 1.439(8)
C119 C120 1.407(8)
C120 C181 1.491(8)
C121 C122 1.497(10)
C121 C125 1.539(9)
C122 C123 1.504(10)
C122 C124 1.509(8)
C122 C125 1.522(9)
C125 C126 1.470(8)
C127 C128 1.504(10)
C128 C129 1.525(11)
C129 C130 1.505(10)
C130 C131 1.516(11)
C131 C132 1.515(9)
C132 C133 1.527(12)
C133 C134 1.508(10)
C141 C142 1.517(9)
C141 C145 1.523(9)
C142 C143 1.496(9)
C142 C145 1.524(8)
C142 C144 1.525(8)
C145 C146 1.484(9)
C147 C148 1.532(11)
C148 C49B 1.45(2)
C148 C49A 1.614(18)
C49A C150 1.402(17)
C49B C150 1.39(2)
C150 C151 1.514(15)
C151 C152 1.482(11)
C152 C153 1.504(12)
C153 C154 1.529(10)
C161 C162 1.515(10)
C161 C165 1.535(10)
C162 C163 1.506(11)
C162 C165 1.518(9)
C162 C164 1.551(8)
C165 C166 1.484(9)
C181 C182 1.520(10)
C181 C185 1.542(9)
C182 C185 1.503(9)
C182 C183 1.520(10)
C182 C184 1.524(8)
C185 C186 1.482(8)
N201 C201 1.16(2)
C201 C202 1.455(17)

loop_
_geom_hbond_atom_site_label_D
_geom_hbond_atom_site_label_H
_geom_hbond_atom_site_label_A
_geom_hbond_distance_DH
_geom_hbond_distance_HA
_geom_hbond_distance_DA
_geom_hbond_angle_DHA
_geom_hbond_site_symmetry_A
C133 H133 O81 0.95 2.44 3.255(10) 143.2 1_655
C85 H85 O141 1.00 2.42 3.133(8) 127.6 2_647
C41 H41 O161 1.00 2.51 3.345(8) 140.9 2_646
